data_7240767
loop_
_publ_author_name
'Kharitonov, Alexandr'
'Trofimova, Olesya Yur'evna'
'Meshcheryakova, Irina N.'
'Fukin, Georgii K.'
'Khrizanforov, Mikhail'
'Budnikova, Yulia H.'
'Bogomyakov, Artem Stepanovich'
'Aysin, Rinat R.'
'Kovalenko, Konstantin A.'
'Piskunov, Alexandr Vladimirovich'

_publ_section_title
;
 2D-Metal-organic coordination polymers of lanthanides (La(III), Pr(III)
 and Nd(III)) with redox-active dioxolene bridging ligand
;
_journal_name_full CrystEngComm
_journal_paper_doi 10.1039/D0CE00767F
_journal_year 2020
_chemical_formula_sum 'C29 H45 N2 O8 Pr'
_chemical_formula_weight 690.58
_space_group_crystal_system triclinic
_space_group_IT_number 2
_space_group_name_Hall '-P 1'
_space_group_name_H-M_alt 'P -1'
_atom_sites_solution_hydrogens geom
_atom_sites_solution_primary dual
_atom_sites_solution_secondary difmap
_audit_creation_method SHELXL-2016/6
_audit_update_record
;
2020-05-22 deposited with the CCDC.	2020-06-22 downloaded from the CCDC.
;
_cell_angle_alpha 80.342(3)
_cell_angle_beta 69.642(3)
_cell_angle_gamma 84.833(3)
_cell_formula_units_Z 2
_cell_length_a 10.8462(4)
_cell_length_b 12.2567(4)
_cell_length_c 13.0356(4)
_cell_measurement_reflns_used 12559
_cell_measurement_temperature 110(2)
_cell_measurement_theta_max 31.9340
_cell_measurement_theta_min 3.4280
_cell_volume 1600.72(10)
_computing_cell_refinement 'CrysAlis Pro'
_computing_data_collection 'CrysAlis Pro'
_computing_data_reduction 'CrysAlis Pro'
_computing_structure_refinement 'SHELXL-2016/6 (Sheldrick, 2016)'
_computing_structure_solution 'SHELXT 2014/5 (Sheldrick, 2014)'
_diffrn_ambient_temperature 110(2)
_diffrn_measured_fraction_theta_full 0.997
_diffrn_measured_fraction_theta_max 0.998
_diffrn_measurement_device_type 'Xcalibur EOS (CCD)'
_diffrn_measurement_method '\w scans'
_diffrn_radiation_type MoK\a
_diffrn_radiation_wavelength 0.71073
_diffrn_reflns_av_R_equivalents 0.0376
_diffrn_reflns_av_unetI/netI 0.0391
_diffrn_reflns_Laue_measured_fraction_full 0.997
_diffrn_reflns_Laue_measured_fraction_max 0.998
_diffrn_reflns_limit_h_max 14
_diffrn_reflns_limit_h_min -14
_diffrn_reflns_limit_k_max 16
_diffrn_reflns_limit_k_min -16
_diffrn_reflns_limit_l_max 17
_diffrn_reflns_limit_l_min -17
_diffrn_reflns_number 27157
_diffrn_reflns_point_group_measured_fraction_full 0.997
_diffrn_reflns_point_group_measured_fraction_max 0.998
_diffrn_reflns_theta_full 25.242
_diffrn_reflns_theta_max 27.999
_diffrn_reflns_theta_min 3.286
_diffrn_source 'fine focus sealed tube'
_exptl_absorpt_coefficient_mu 1.569
_exptl_absorpt_correction_T_max 0.731
_exptl_absorpt_correction_T_min 0.541
_exptl_absorpt_correction_type analytical
_exptl_absorpt_process_details
;
CrysAlisPro 1.171.38.46 (Rigaku Oxford Diffraction, 2015)
Analytical numeric absorption correction using a multifaceted crystal
			model based on expressions derived by R.C. Clark & J.S. Reid.
(Clark, R. C. & Reid, J. S. (1995). Acta Cryst. A51, 887-897)
Empirical absorption correction using spherical harmonics,
 implemented in SCALE3 ABSPACK scaling algorithm.
;
_exptl_crystal_colour red
_exptl_crystal_density_diffrn 1.433
_exptl_crystal_description prism
_exptl_crystal_F_000 712
_exptl_crystal_size_max 0.390
_exptl_crystal_size_mid 0.268
_exptl_crystal_size_min 0.192
_refine_diff_density_max 0.454
_refine_diff_density_min -0.553
_refine_diff_density_rms 0.078
_refine_ls_extinction_method none
_refine_ls_goodness_of_fit_ref 1.046
_refine_ls_hydrogen_treatment constr
_refine_ls_matrix_type full
_refine_ls_number_parameters 475
_refine_ls_number_reflns 7716
_refine_ls_number_restraints 182
_refine_ls_restrained_S_all 1.060
_refine_ls_R_factor_all 0.0312
_refine_ls_R_factor_gt 0.0237
_refine_ls_shift/su_max 0.001
_refine_ls_shift/su_mean 0.000
_refine_ls_structure_factor_coef Fsqd
_refine_ls_weighting_details 'w=1/[\s^2^(Fo^2^)+(0.0205P)^2^] where P=(Fo^2^+2Fc^2^)/3'
_refine_ls_weighting_scheme calc
_refine_ls_wR_factor_gt 0.0469
_refine_ls_wR_factor_ref 0.0484
_reflns_Friedel_coverage 0.000
_reflns_number_gt 6867
_reflns_number_total 7716
_reflns_threshold_expression 'I > 2\s(I)'
_cod_data_source_file d0ce00767f3.cif
_cod_data_source_block prqnmof
_cod_database_code 7240767
_shelx_shelxl_version_number 2016/6
_shelx_space_group_comment
;
The symmetry employed for this shelxl refinement is uniquely defined
by the following loop, which should always be used as a source of
symmetry information in preference to the above space-group names.
They are only intended as comments.
;
_shelx_estimated_absorpt_t_min 0.580
_shelx_estimated_absorpt_t_max 0.753

loop_
_space_group_symop_operation_xyz
'x, y, z'
'-x, -y, -z'

loop_
_atom_site_label
_atom_site_type_symbol
_atom_site_fract_x
_atom_site_fract_y
_atom_site_fract_z
_atom_site_U_iso_or_equiv
_atom_site_adp_type
_atom_site_occupancy
_atom_site_site_symmetry_order
_atom_site_calc_flag
_atom_site_refinement_flags_posn
_atom_site_refinement_flags_adp
_atom_site_refinement_flags_occupancy
_atom_site_disorder_assembly
_atom_site_disorder_group
Pr1 Pr 0.64684(2) 0.70973(2) 0.17737(2) 0.01266(3) Uani 1 1 d . . . . .
O1 O 0.46433(13) 0.83186(12) 0.16480(11) 0.0225(3) Uani 1 1 d . . . . .
O2 O 0.30122(13) 1.11729(11) -0.04407(11) 0.0183(3) Uani 1 1 d . . . . .
O3 O 0.52862(14) 0.54573(12) 0.18329(11) 0.0215(3) Uani 1 1 d . . . . .
O4 O 0.35632(14) 0.33525(12) -0.00119(11) 0.0214(3) Uani 1 1 d . . . . .
O5 O 0.48302(14) 0.68093(12) 0.36096(11) 0.0229(3) Uani 1 1 d . . . . .
O6 O 0.30114(13) 0.43267(11) 0.68550(10) 0.0175(3) Uani 1 1 d . . . . .
O7 O 0.73005(17) 0.83077(13) 0.26893(13) 0.0327(4) Uani 1 1 d D . . . .
O8 O 0.88043(13) 0.66495(12) 0.08717(11) 0.0234(3) Uani 1 1 d D . . . .
N1 N 0.7938(4) 0.8671(4) 0.4027(3) 0.0342(14) Uani 0.487(6) 1 d D U P A 1
N1* N 0.7277(5) 0.9332(3) 0.3952(4) 0.0450(15) Uani 0.513(6) 1 d D U P A 2
N2 N 1.0911(2) 0.6258(2) -0.0027(2) 0.0212(7) Uani 0.712(4) 1 d D U P B 1
N2* N 1.0668(6) 0.6790(5) -0.0591(4) 0.0224(17) Uani 0.288(4) 1 d D U P B 2
C1 C 0.47001(19) 0.90880(15) 0.08486(15) 0.0154(4) Uani 1 1 d . . . . .
C2 C 0.36245(18) 0.95413(15) 0.05575(15) 0.0139(4) Uani 1 1 d . . . . .
C3 C 0.38800(19) 1.05211(15) -0.02104(15) 0.0138(4) Uani 1 1 d . . . . .
C4 C 0.22342(19) 0.90999(17) 0.11599(17) 0.0190(4) Uani 1 1 d . . . . .
C5 C 0.1355(2) 0.93572(19) 0.0432(2) 0.0335(6) Uani 1 1 d . . . . .
H5A H 0.123309 1.016099 0.026418 0.050 Uiso 1 1 calc R U . . .
H5B H 0.049777 0.902588 0.082845 0.050 Uiso 1 1 calc R U . . .
H5C H 0.177746 0.904804 -0.025879 0.050 Uiso 1 1 calc R U . . .
C6 C 0.1608(2) 0.9588(2) 0.2228(2) 0.0411(7) Uani 1 1 d . . . . .
H6A H 0.159029 1.039846 0.206114 0.062 Uiso 1 1 calc R U . . .
H6B H 0.212348 0.934875 0.271675 0.062 Uiso 1 1 calc R U . . .
H6C H 0.070784 0.933332 0.259380 0.062 Uiso 1 1 calc R U . . .
C7 C 0.2276(2) 0.78210(18) 0.1413(2) 0.0323(6) Uani 1 1 d . . . . .
H7A H 0.271261 0.758466 0.196157 0.048 Uiso 1 1 calc R U . . .
H7B H 0.276637 0.751349 0.073198 0.048 Uiso 1 1 calc R U . . .
H7C H 0.137708 0.755454 0.170559 0.048 Uiso 1 1 calc R U . . .
C8 C 0.51248(19) 0.51356(16) 0.10193(15) 0.0159(4) Uani 1 1 d . . . . .
C9 C 0.44954(19) 0.41701(16) 0.10592(15) 0.0155(4) Uani 1 1 d . . . . .
C10 C 0.39553(19) 0.32999(16) 0.20967(15) 0.0168(4) Uani 1 1 d . . . . .
C11 C 0.2449(2) 0.33907(19) 0.25324(17) 0.0255(5) Uani 1 1 d . . . . .
H11A H 0.216282 0.412058 0.276096 0.038 Uiso 1 1 calc R U . . .
H11B H 0.210754 0.281361 0.316775 0.038 Uiso 1 1 calc R U . . .
H11C H 0.211161 0.329589 0.194716 0.038 Uiso 1 1 calc R U . . .
C12 C 0.4445(2) 0.34218(17) 0.30497(16) 0.0207(4) Uani 1 1 d . . . . .
H12A H 0.407338 0.411001 0.334339 0.031 Uiso 1 1 calc R U . . .
H12B H 0.540775 0.344194 0.277198 0.031 Uiso 1 1 calc R U . . .
H12C H 0.416522 0.279086 0.363851 0.031 Uiso 1 1 calc R U . . .
C13 C 0.4399(2) 0.21250(18) 0.17962(17) 0.0272(5) Uani 1 1 d . . . . .
H13A H 0.406538 0.157547 0.245790 0.041 Uiso 1 1 calc R U . . .
H13B H 0.536228 0.206571 0.150954 0.041 Uiso 1 1 calc R U . . .
H13C H 0.405030 0.198933 0.123072 0.041 Uiso 1 1 calc R U . . .
C14 C 0.42748(19) 0.40721(17) 0.00773(15) 0.0164(4) Uani 1 1 d . . . . .
C15 C 0.47984(19) 0.59432(15) 0.42999(15) 0.0137(4) Uani 1 1 d . . . . .
C16 C 0.36622(18) 0.55979(16) 0.51870(15) 0.0148(4) Uani 1 1 d . . . . .
C17 C 0.23413(19) 0.62337(17) 0.53005(16) 0.0238(5) Uani 1 1 d D . . . .
C18 C 0.2003(3) 0.6175(4) 0.4255(2) 0.0517(12) Uani 0.851(5) 1 d D U P C 1
H18A H 0.272665 0.646899 0.359691 0.078 Uiso 0.851(5) 1 calc R U P C 1
H18B H 0.119485 0.661656 0.428502 0.078 Uiso 0.851(5) 1 calc R U P C 1
H18C H 0.187302 0.540343 0.421971 0.078 Uiso 0.851(5) 1 calc R U P C 1
C19 C 0.2456(3) 0.7441(2) 0.5432(3) 0.0493(11) Uani 0.851(5) 1 d D U P C 1
H19A H 0.317381 0.778385 0.479782 0.074 Uiso 0.851(5) 1 calc R U P C 1
H19B H 0.263864 0.745642 0.611437 0.074 Uiso 0.851(5) 1 calc R U P C 1
H19C H 0.162781 0.785260 0.546674 0.074 Uiso 0.851(5) 1 calc R U P C 1
C20 C 0.1172(2) 0.5771(2) 0.6284(2) 0.0293(8) Uani 0.851(5) 1 d D U P C 1
H20A H 0.133071 0.580763 0.697318 0.044 Uiso 0.851(5) 1 calc R U P C 1
H20B H 0.106016 0.499935 0.623536 0.044 Uiso 0.851(5) 1 calc R U P C 1
H20C H 0.037290 0.621030 0.627656 0.044 Uiso 0.851(5) 1 calc R U P C 1
C18* C 0.220(2) 0.688(2) 0.4236(11) 0.0517(12) Uani 0.149(5) 1 d D U P C 2
H18D H 0.275448 0.752809 0.399763 0.078 Uiso 0.149(5) 1 calc R U P C 2
H18E H 0.127774 0.712828 0.437190 0.078 Uiso 0.149(5) 1 calc R U P C 2
H18F H 0.247155 0.640521 0.365717 0.078 Uiso 0.149(5) 1 calc R U P C 2
C19* C 0.197(2) 0.6893(18) 0.6269(14) 0.067(7) Uani 0.149(5) 1 d D U P C 2
H19D H 0.268090 0.738432 0.616152 0.101 Uiso 0.149(5) 1 calc R U P C 2
H19E H 0.182426 0.638152 0.696009 0.101 Uiso 0.149(5) 1 calc R U P C 2
H19F H 0.115949 0.733634 0.630446 0.101 Uiso 0.149(5) 1 calc R U P C 2
C20* C 0.1286(13) 0.5367(11) 0.5606(16) 0.041(5) Uani 0.149(5) 1 d D U P C 2
H20D H 0.148631 0.491975 0.500763 0.061 Uiso 0.149(5) 1 calc R U P C 2
H20E H 0.042227 0.574249 0.571503 0.061 Uiso 0.149(5) 1 calc R U P C 2
H20F H 0.127452 0.488638 0.629016 0.061 Uiso 0.149(5) 1 calc R U P C 2
C21 C 0.38612(18) 0.46992(15) 0.59383(15) 0.0135(4) Uani 1 1 d . . . . .
C22 C 0.7349(6) 0.8969(4) 0.3290(4) 0.0336(15) Uani 0.487(6) 1 d D U P A 1
C23 C 0.6849(10) 1.0158(6) 0.3117(8) 0.070(3) Uani 0.487(6) 1 d D U P A 1
H23A H 0.665746 1.030163 0.242420 0.104 Uiso 0.487(6) 1 calc R U P A 1
H23B H 0.752147 1.066107 0.307995 0.104 Uiso 0.487(6) 1 calc R U P A 1
H23C H 0.604474 1.028094 0.373518 0.104 Uiso 0.487(6) 1 calc R U P A 1
C24 C 0.8510(14) 0.7542(7) 0.4083(14) 0.061(2) Uani 0.487(6) 1 d D U P A 1
H24A H 0.806785 0.707697 0.378402 0.092 Uiso 0.487(6) 1 calc R U P A 1
H24B H 0.839304 0.723966 0.485479 0.092 Uiso 0.487(6) 1 calc R U P A 1
H24C H 0.945037 0.755494 0.364757 0.092 Uiso 0.487(6) 1 calc R U P A 1
C25 C 0.8140(12) 0.9394(10) 0.4739(9) 0.057(2) Uani 0.487(6) 1 d D U P A 1
H25A H 0.760799 0.914750 0.551038 0.085 Uiso 0.487(6) 1 calc R U P A 1
H25B H 0.787544 1.015734 0.451601 0.085 Uiso 0.487(6) 1 calc R U P A 1
H25C H 0.907201 0.936167 0.466822 0.085 Uiso 0.487(6) 1 calc R U P A 1
C22* C 0.7637(5) 0.8425(3) 0.3484(3) 0.0245(12) Uani 0.513(6) 1 d D U P A 2
C23* C 0.8447(8) 0.7550(6) 0.3965(10) 0.0351(19) Uani 0.513(6) 1 d D U P A 2
H23D H 0.889494 0.705174 0.342356 0.053 Uiso 0.513(6) 1 calc R U P A 2
H23E H 0.786775 0.712416 0.463913 0.053 Uiso 0.513(6) 1 calc R U P A 2
H23F H 0.910305 0.790977 0.414416 0.053 Uiso 0.513(6) 1 calc R U P A 2
C24* C 0.6434(9) 1.0159(7) 0.3533(7) 0.061(2) Uani 0.513(6) 1 d D U P A 2
H24D H 0.585758 0.978428 0.327722 0.092 Uiso 0.513(6) 1 calc R U P A 2
H24E H 0.698408 1.067034 0.291583 0.092 Uiso 0.513(6) 1 calc R U P A 2
H24F H 0.589669 1.057378 0.412582 0.092 Uiso 0.513(6) 1 calc R U P A 2
C25* C 0.7634(11) 0.9565(10) 0.4877(8) 0.057(2) Uani 0.513(6) 1 d D U P A 2
H25D H 0.795877 0.888014 0.522175 0.085 Uiso 0.513(6) 1 calc R U P A 2
H25E H 0.685905 0.985892 0.542430 0.085 Uiso 0.513(6) 1 calc R U P A 2
H25F H 0.832455 1.011128 0.460365 0.085 Uiso 0.513(6) 1 calc R U P A 2
C26 C 0.9796(3) 0.6812(2) 0.0018(2) 0.0193(6) Uani 0.712(4) 1 d D U P B 1
C27 C 0.9721(7) 0.7609(7) -0.0981(5) 0.0248(14) Uani 0.712(4) 1 d D U P B 1
H27A H 0.879829 0.781413 -0.088803 0.037 Uiso 0.712(4) 1 calc R U P B 1
H27B H 1.011648 0.725370 -0.164656 0.037 Uiso 0.712(4) 1 calc R U P B 1
H27C H 1.020028 0.827463 -0.105525 0.037 Uiso 0.712(4) 1 calc R U P B 1
C28 C 1.1014(6) 0.5458(6) 0.0913(6) 0.0236(13) Uani 0.712(4) 1 d D U P B 1
H28A H 1.015380 0.540087 0.150187 0.035 Uiso 0.712(4) 1 calc R U P B 1
H28B H 1.165724 0.570536 0.118998 0.035 Uiso 0.712(4) 1 calc R U P B 1
H28C H 1.129932 0.473185 0.067408 0.035 Uiso 0.712(4) 1 calc R U P B 1
C29 C 1.2113(4) 0.6337(6) -0.0994(4) 0.0271(11) Uani 0.712(4) 1 d D U P B 1
H29A H 1.205793 0.700832 -0.150581 0.041 Uiso 0.712(4) 1 calc R U P B 1
H29B H 1.221315 0.568610 -0.136652 0.041 Uiso 0.712(4) 1 calc R U P B 1
H29C H 1.287281 0.636815 -0.075931 0.041 Uiso 0.712(4) 1 calc R U P B 1
C26* C 0.9972(5) 0.6336(6) 0.0411(5) 0.0193(6) Uani 0.288(4) 1 d D U P B 2
C27* C 1.0645(14) 0.5462(16) 0.1025(15) 0.025(4) Uani 0.288(4) 1 d D U P B 2
H27D H 0.999564 0.493703 0.153153 0.038 Uiso 0.288(4) 1 calc R U P B 2
H27E H 1.104220 0.581757 0.144856 0.038 Uiso 0.288(4) 1 calc R U P B 2
H27F H 1.133133 0.506537 0.049310 0.038 Uiso 0.288(4) 1 calc R U P B 2
C28* C 1.0034(17) 0.7613(17) -0.1213(13) 0.025(4) Uani 0.288(4) 1 d D U P B 2
H28D H 0.917527 0.784387 -0.071680 0.038 Uiso 0.288(4) 1 calc R U P B 2
H28E H 0.991185 0.728923 -0.180842 0.038 Uiso 0.288(4) 1 calc R U P B 2
H28F H 1.058812 0.825775 -0.153208 0.038 Uiso 0.288(4) 1 calc R U P B 2
C29* C 1.2061(10) 0.6570(17) -0.1183(15) 0.0271(11) Uani 0.288(4) 1 d D U P B 2
H29D H 1.251621 0.632774 -0.064878 0.041 Uiso 0.288(4) 1 calc R U P B 2
H29E H 1.245037 0.724700 -0.165874 0.041 Uiso 0.288(4) 1 calc R U P B 2
H29F H 1.214921 0.598744 -0.163757 0.041 Uiso 0.288(4) 1 calc R U P B 2

loop_
_atom_site_aniso_label
_atom_site_aniso_U_11
_atom_site_aniso_U_22
_atom_site_aniso_U_33
_atom_site_aniso_U_23
_atom_site_aniso_U_13
_atom_site_aniso_U_12
Pr1 0.01277(6) 0.01330(5) 0.01133(5) 0.00291(4) -0.00540(4) -0.00087(4)
O1 0.0160(7) 0.0235(8) 0.0201(7) 0.0115(6) -0.0032(6) 0.0005(6)
O2 0.0154(7) 0.0166(7) 0.0205(7) 0.0062(6) -0.0070(6) -0.0007(6)
O3 0.0286(8) 0.0250(8) 0.0118(7) 0.0025(6) -0.0078(6) -0.0118(7)
O4 0.0246(8) 0.0265(8) 0.0135(7) 0.0031(6) -0.0066(6) -0.0139(6)
O5 0.0241(8) 0.0204(7) 0.0157(7) 0.0051(6) -0.0020(6) 0.0088(6)
O6 0.0143(7) 0.0209(7) 0.0142(7) 0.0038(6) -0.0040(5) -0.0005(6)
O7 0.0523(11) 0.0250(9) 0.0293(9) -0.0016(7) -0.0230(8) -0.0119(8)
O8 0.0131(7) 0.0292(8) 0.0231(8) 0.0000(6) -0.0020(6) 0.0003(6)
N1 0.038(2) 0.041(3) 0.028(2) -0.0055(19) -0.0150(18) -0.007(2)
N1* 0.074(3) 0.035(2) 0.038(2) -0.0109(19) -0.030(2) -0.001(2)
N2 0.0155(13) 0.0214(13) 0.0234(14) 0.0008(11) -0.0045(10) -0.0006(10)
N2* 0.015(3) 0.026(3) 0.023(3) -0.005(3) -0.003(2) 0.001(2)
C1 0.0179(10) 0.0120(9) 0.0152(9) -0.0004(7) -0.0050(8) 0.0000(8)
C2 0.0159(10) 0.0117(9) 0.0138(9) -0.0004(7) -0.0054(8) -0.0007(8)
C3 0.0156(9) 0.0147(9) 0.0117(9) -0.0024(7) -0.0056(7) 0.0008(8)
C4 0.0158(10) 0.0178(10) 0.0231(10) 0.0030(8) -0.0077(8) -0.0051(8)
C5 0.0253(12) 0.0258(12) 0.0543(16) 0.0108(11) -0.0252(12) -0.0099(10)
C6 0.0254(13) 0.0537(17) 0.0366(14) -0.0139(13) 0.0054(11) -0.0140(12)
C7 0.0306(13) 0.0216(12) 0.0458(15) 0.0117(10) -0.0196(11) -0.0111(10)
C8 0.0134(9) 0.0209(10) 0.0120(9) 0.0019(8) -0.0038(7) -0.0030(8)
C9 0.0143(10) 0.0196(10) 0.0117(9) 0.0013(8) -0.0040(7) -0.0037(8)
C10 0.0184(10) 0.0198(10) 0.0116(9) 0.0031(8) -0.0052(8) -0.0068(8)
C11 0.0207(11) 0.0353(13) 0.0170(10) 0.0084(9) -0.0057(9) -0.0090(10)
C12 0.0232(11) 0.0238(11) 0.0145(10) 0.0041(8) -0.0077(8) -0.0056(9)
C13 0.0399(14) 0.0218(11) 0.0195(11) 0.0014(9) -0.0102(10) -0.0069(10)
C14 0.0125(9) 0.0208(10) 0.0137(9) 0.0009(8) -0.0027(7) -0.0030(8)
C15 0.0185(10) 0.0136(9) 0.0107(9) -0.0024(7) -0.0074(8) 0.0027(8)
C16 0.0141(9) 0.0161(9) 0.0145(9) -0.0009(8) -0.0067(8) 0.0029(8)
C17 0.0169(10) 0.0278(12) 0.0186(10) 0.0058(9) -0.0027(8) 0.0099(9)
C18 0.0266(16) 0.096(3) 0.0301(15) -0.0007(19) -0.0168(12) 0.023(2)
C19 0.0337(18) 0.0223(15) 0.065(2) 0.0011(15) 0.0103(16) 0.0121(13)
C20 0.0184(13) 0.0341(16) 0.0259(15) 0.0044(12) -0.0020(11) 0.0084(12)
C18* 0.0266(16) 0.096(3) 0.0301(15) -0.0007(19) -0.0168(12) 0.023(2)
C19* 0.061(10) 0.065(10) 0.077(11) -0.025(8) -0.021(8) 0.010(8)
C20* 0.026(7) 0.050(8) 0.040(8) 0.002(7) -0.010(6) 0.012(6)
C21 0.0145(9) 0.0143(9) 0.0130(9) -0.0025(7) -0.0063(7) -0.0002(7)
C22 0.041(3) 0.030(3) 0.030(3) -0.001(2) -0.012(2) -0.005(2)
C23 0.090(6) 0.039(4) 0.059(5) -0.002(4) -0.006(4) 0.015(4)
C24 0.072(4) 0.051(3) 0.057(4) -0.006(3) -0.024(3) 0.025(3)
C25 0.085(6) 0.057(3) 0.042(3) -0.0163(19) -0.031(4) -0.014(4)
C22* 0.029(2) 0.023(2) 0.023(2) -0.0012(19) -0.0091(18) -0.010(2)
C23* 0.019(3) 0.041(4) 0.042(4) 0.010(3) -0.010(3) -0.015(3)
C24* 0.072(4) 0.051(3) 0.057(4) -0.006(3) -0.024(3) 0.025(3)
C25* 0.085(6) 0.057(3) 0.042(3) -0.0163(19) -0.031(4) -0.014(4)
C26 0.0177(13) 0.0168(15) 0.0232(15) -0.0030(11) -0.0066(12) -0.0013(11)
C27 0.024(3) 0.026(2) 0.020(3) 0.000(2) -0.005(2) 0.002(2)
C28 0.016(3) 0.021(2) 0.030(2) 0.0027(16) -0.007(2) 0.002(2)
C29 0.0156(11) 0.031(3) 0.029(2) 0.0018(19) -0.0038(13) 0.0039(13)
C26* 0.0177(13) 0.0168(15) 0.0232(15) -0.0030(11) -0.0066(12) -0.0013(11)
C27* 0.019(7) 0.029(6) 0.036(7) -0.008(4) -0.019(6) 0.008(5)
C28* 0.025(7) 0.030(6) 0.020(6) 0.000(5) -0.011(6) 0.008(5)
C29* 0.0156(11) 0.031(3) 0.029(2) 0.0018(19) -0.0038(13) 0.0039(13)

loop_
_atom_type_symbol
_atom_type_description
_atom_type_scat_dispersion_real
_atom_type_scat_dispersion_imag
_atom_type_scat_source
C C 0.0033 0.0016 'International Tables Vol C Tables 4.2.6.8 and 6.1.1.4'
H H 0.0000 0.0000 'International Tables Vol C Tables 4.2.6.8 and 6.1.1.4'
O O 0.0106 0.0060 'International Tables Vol C Tables 4.2.6.8 and 6.1.1.4'
N N 0.0061 0.0033 'International Tables Vol C Tables 4.2.6.8 and 6.1.1.4'
Pr Pr -0.2180 2.8214 'International Tables Vol C Tables 4.2.6.8 and 6.1.1.4'

loop_
_geom_angle_atom_site_label_1
_geom_angle_atom_site_label_2
_geom_angle_atom_site_label_3
_geom_angle
_geom_angle_site_symmetry_1
_geom_angle_site_symmetry_3
_geom_angle_publ_flag
O1 Pr1 O5 75.28(4) . . ?
O1 Pr1 O8 144.84(4) . . ?
O5 Pr1 O8 138.24(5) . . ?
O1 Pr1 O7 95.04(6) . . ?
O5 Pr1 O7 80.31(5) . . ?
O8 Pr1 O7 83.86(6) . . ?
O1 Pr1 O3 91.97(5) . . ?
O5 Pr1 O3 74.34(5) . . ?
O8 Pr1 O3 105.91(5) . . ?
O7 Pr1 O3 151.00(5) . . ?
O1 Pr1 O6 138.08(4) . 2_666 ?
O5 Pr1 O6 62.93(4) . 2_666 ?
O8 Pr1 O6 76.70(4) . 2_666 ?
O7 Pr1 O6 81.63(5) . 2_666 ?
O3 Pr1 O6 74.48(5) . 2_666 ?
O1 Pr1 O4 82.88(5) . 2_665 ?
O5 Pr1 O4 130.10(5) . 2_665 ?
O8 Pr1 O4 79.47(5) . 2_665 ?
O7 Pr1 O4 146.79(5) . 2_665 ?
O3 Pr1 O4 62.04(4) . 2_665 ?
O6 Pr1 O4 121.38(5) 2_666 2_665 ?
O1 Pr1 O2 62.94(4) . 2_675 ?
O5 Pr1 O2 128.87(5) . 2_675 ?
O8 Pr1 O2 82.97(4) . 2_675 ?
O7 Pr1 O2 75.63(5) . 2_675 ?
O3 Pr1 O2 131.90(4) . 2_675 ?
O6 Pr1 O2 150.90(5) 2_666 2_675 ?
O4 Pr1 O2 73.98(5) 2_665 2_675 ?
C1 O1 Pr1 124.37(12) . . ?
C3 O2 Pr1 123.30(12) . 2_675 ?
C8 O3 Pr1 126.26(12) . . ?
C14 O4 Pr1 124.99(12) . 2_665 ?
C15 O5 Pr1 123.54(12) . . ?
C21 O6 Pr1 123.22(12) . 2_666 ?
C22 O7 Pr1 162.1(3) . . ?
C22* O7 Pr1 148.4(2) . . ?
C26 O8 Pr1 146.60(15) . . ?
C26* O8 Pr1 175.0(4) . . ?
C22 N1 C24 116.8(7) . . ?
C22 N1 C25 125.4(6) . . ?
C24 N1 C25 117.8(8) . . ?
C22* N1* C25* 124.8(6) . . ?
C22* N1* C24* 117.8(6) . . ?
C25* N1* C24* 117.4(7) . . ?
C26 N2 C29 124.8(3) . . ?
C26 N2 C28 121.1(3) . . ?
C29 N2 C28 114.1(4) . . ?
C26* N2* C29* 126.9(8) . . ?
C26* N2* C28* 119.2(8) . . ?
C29* N2* C28* 114.0(10) . . ?
O1 C1 C2 124.82(18) . . ?
O1 C1 C3 112.56(16) . 2_675 ?
C2 C1 C3 122.62(16) . 2_675 ?
C1 C2 C3 114.47(17) . . ?
C1 C2 C4 121.90(16) . . ?
C3 C2 C4 123.03(17) . . ?
O2 C3 C2 125.04(18) . . ?
O2 C3 C1 113.20(15) . 2_675 ?
C2 C3 C1 121.75(16) . 2_675 ?
C6 C4 C2 109.55(18) . . ?
C6 C4 C5 110.3(2) . . ?
C2 C4 C5 112.03(16) . . ?
C6 C4 C7 109.94(18) . . ?
C2 C4 C7 110.99(17) . . ?
C5 C4 C7 103.88(18) . . ?
C4 C5 H5A 109.5 . . ?
C4 C5 H5B 109.5 . . ?
H5A C5 H5B 109.5 . . ?
C4 C5 H5C 109.5 . . ?
H5A C5 H5C 109.5 . . ?
H5B C5 H5C 109.5 . . ?
C4 C6 H6A 109.5 . . ?
C4 C6 H6B 109.5 . . ?
H6A C6 H6B 109.5 . . ?
C4 C6 H6C 109.5 . . ?
H6A C6 H6C 109.5 . . ?
H6B C6 H6C 109.5 . . ?
C4 C7 H7A 109.5 . . ?
C4 C7 H7B 109.5 . . ?
H7A C7 H7B 109.5 . . ?
C4 C7 H7C 109.5 . . ?
H7A C7 H7C 109.5 . . ?
H7B C7 H7C 109.5 . . ?
O3 C8 C9 125.55(17) . . ?
O3 C8 C14 112.47(17) . 2_665 ?
C9 C8 C14 121.97(17) . 2_665 ?
C8 C9 C14 114.68(16) . . ?
C8 C9 C10 125.23(17) . . ?
C14 C9 C10 119.89(17) . . ?
C11 C10 C12 107.88(16) . . ?
C11 C10 C9 109.67(16) . . ?
C12 C10 C9 113.70(16) . . ?
C11 C10 C13 109.19(17) . . ?
C12 C10 C13 106.62(17) . . ?
C9 C10 C13 109.65(16) . . ?
C10 C11 H11A 109.5 . . ?
C10 C11 H11B 109.5 . . ?
H11A C11 H11B 109.5 . . ?
C10 C11 H11C 109.5 . . ?
H11A C11 H11C 109.5 . . ?
H11B C11 H11C 109.5 . . ?
C10 C12 H12A 109.5 . . ?
C10 C12 H12B 109.5 . . ?
H12A C12 H12B 109.5 . . ?
C10 C12 H12C 109.5 . . ?
H12A C12 H12C 109.5 . . ?
H12B C12 H12C 109.5 . . ?
C10 C13 H13A 109.5 . . ?
C10 C13 H13B 109.5 . . ?
H13A C13 H13B 109.5 . . ?
C10 C13 H13C 109.5 . . ?
H13A C13 H13C 109.5 . . ?
H13B C13 H13C 109.5 . . ?
O4 C14 C9 124.57(17) . . ?
O4 C14 C8 112.79(16) . 2_665 ?
C9 C14 C8 122.64(17) . 2_665 ?
O5 C15 C16 123.52(17) . . ?
O5 C15 C21 113.00(16) . 2_666 ?
C16 C15 C21 123.48(16) . 2_666 ?
C21 C16 C15 114.96(17) . . ?
C21 C16 C17 125.15(17) . . ?
C15 C16 C17 119.83(16) . . ?
C19* C17 C18* 114.7(13) . . ?
C19* C17 C20* 106.5(12) . . ?
C18* C17 C20* 101.2(12) . . ?
C20 C17 C19 106.6(2) . . ?
C20 C17 C16 115.15(17) . . ?
C19* C17 C16 109.8(9) . . ?
C18* C17 C16 116.3(8) . . ?
C20* C17 C16 107.1(6) . . ?
C19 C17 C16 109.70(19) . . ?
C20 C17 C18 106.4(2) . . ?
C19 C17 C18 111.1(3) . . ?
C16 C17 C18 107.94(19) . . ?
C17 C18 H18A 109.5 . . ?
C17 C18 H18B 109.5 . . ?
H18A C18 H18B 109.5 . . ?
C17 C18 H18C 109.5 . . ?
H18A C18 H18C 109.5 . . ?
H18B C18 H18C 109.5 . . ?
C17 C19 H19A 109.5 . . ?
C17 C19 H19B 109.5 . . ?
H19A C19 H19B 109.5 . . ?
C17 C19 H19C 109.5 . . ?
H19A C19 H19C 109.5 . . ?
H19B C19 H19C 109.5 . . ?
C17 C20 H20A 109.5 . . ?
C17 C20 H20B 109.5 . . ?
H20A C20 H20B 109.5 . . ?
C17 C20 H20C 109.5 . . ?
H20A C20 H20C 109.5 . . ?
H20B C20 H20C 109.5 . . ?
C17 C18* H18D 109.5 . . ?
C17 C18* H18E 109.5 . . ?
H18D C18* H18E 109.5 . . ?
C17 C18* H18F 109.5 . . ?
H18D C18* H18F 109.5 . . ?
H18E C18* H18F 109.5 . . ?
C17 C19* H19D 109.5 . . ?
C17 C19* H19E 109.5 . . ?
H19D C19* H19E 109.5 . . ?
C17 C19* H19F 109.5 . . ?
H19D C19* H19F 109.5 . . ?
H19E C19* H19F 109.5 . . ?
C17 C20* H20D 109.5 . . ?
C17 C20* H20E 109.5 . . ?
H20D C20* H20E 109.5 . . ?
C17 C20* H20F 109.5 . . ?
H20D C20* H20F 109.5 . . ?
H20E C20* H20F 109.5 . . ?
O6 C21 C16 125.66(17) . . ?
O6 C21 C15 113.28(15) . 2_666 ?
C16 C21 C15 121.06(16) . 2_666 ?
O7 C22 N1 119.9(5) . . ?
O7 C22 C23 120.6(6) . . ?
N1 C22 C23 119.3(6) . . ?
C22 C23 H23A 109.5 . . ?
C22 C23 H23B 109.5 . . ?
H23A C23 H23B 109.5 . . ?
C22 C23 H23C 109.5 . . ?
H23A C23 H23C 109.5 . . ?
H23B C23 H23C 109.5 . . ?
N1 C24 H24A 109.5 . . ?
N1 C24 H24B 109.5 . . ?
H24A C24 H24B 109.5 . . ?
N1 C24 H24C 109.5 . . ?
H24A C24 H24C 109.5 . . ?
H24B C24 H24C 109.5 . . ?
N1 C25 H25A 109.5 . . ?
N1 C25 H25B 109.5 . . ?
H25A C25 H25B 109.5 . . ?
N1 C25 H25C 109.5 . . ?
H25A C25 H25C 109.5 . . ?
H25B C25 H25C 109.5 . . ?
O7 C22* N1* 120.1(4) . . ?
O7 C22* C23* 122.6(5) . . ?
N1* C22* C23* 117.3(6) . . ?
C22* C23* H23D 109.5 . . ?
C22* C23* H23E 109.5 . . ?
H23D C23* H23E 109.5 . . ?
C22* C23* H23F 109.5 . . ?
H23D C23* H23F 109.5 . . ?
H23E C23* H23F 109.5 . . ?
N1* C24* H24D 109.5 . . ?
N1* C24* H24E 109.5 . . ?
H24D C24* H24E 109.5 . . ?
N1* C24* H24F 109.5 . . ?
H24D C24* H24F 109.5 . . ?
H24E C24* H24F 109.5 . . ?
N1* C25* H25D 109.5 . . ?
N1* C25* H25E 109.5 . . ?
H25D C25* H25E 109.5 . . ?
N1* C25* H25F 109.5 . . ?
H25D C25* H25F 109.5 . . ?
H25E C25* H25F 109.5 . . ?
O8 C26 N2 119.8(2) . . ?
O8 C26 C27 120.8(3) . . ?
N2 C26 C27 119.4(3) . . ?
C26 C27 H27A 109.5 . . ?
C26 C27 H27B 109.5 . . ?
H27A C27 H27B 109.5 . . ?
C26 C27 H27C 109.5 . . ?
H27A C27 H27C 109.5 . . ?
H27B C27 H27C 109.5 . . ?
N2 C28 H28A 109.5 . . ?
N2 C28 H28B 109.5 . . ?
H28A C28 H28B 109.5 . . ?
N2 C28 H28C 109.5 . . ?
H28A C28 H28C 109.5 . . ?
H28B C28 H28C 109.5 . . ?
N2 C29 H29A 109.5 . . ?
N2 C29 H29B 109.5 . . ?
H29A C29 H29B 109.5 . . ?
N2 C29 H29C 109.5 . . ?
H29A C29 H29C 109.5 . . ?
H29B C29 H29C 109.5 . . ?
O8 C26* N2* 121.4(5) . . ?
O8 C26* C27* 120.5(7) . . ?
N2* C26* C27* 118.1(8) . . ?
C26* C27* H27D 109.5 . . ?
C26* C27* H27E 109.5 . . ?
H27D C27* H27E 109.5 . . ?
C26* C27* H27F 109.5 . . ?
H27D C27* H27F 109.5 . . ?
H27E C27* H27F 109.5 . . ?
N2* C28* H28D 109.5 . . ?
N2* C28* H28E 109.5 . . ?
H28D C28* H28E 109.5 . . ?
N2* C28* H28F 109.5 . . ?
H28D C28* H28F 109.5 . . ?
H28E C28* H28F 109.5 . . ?
N2* C29* H29D 109.5 . . ?
N2* C29* H29E 109.5 . . ?
H29D C29* H29E 109.5 . . ?
N2* C29* H29F 109.5 . . ?
H29D C29* H29F 109.5 . . ?
H29E C29* H29F 109.5 . . ?

loop_
_geom_bond_atom_site_label_1
_geom_bond_atom_site_label_2
_geom_bond_distance
_geom_bond_site_symmetry_2
_geom_bond_publ_flag
Pr1 O1 2.4074(13) . ?
Pr1 O5 2.4249(13) . ?
Pr1 O8 2.4487(13) . ?
Pr1 O7 2.4546(16) . ?
Pr1 O3 2.4564(14) . ?
Pr1 O6 2.4572(12) 2_666 ?
Pr1 O4 2.4622(14) 2_665 ?
Pr1 O2 2.4758(12) 2_675 ?
O1 C1 1.271(2) . ?
O2 C3 1.263(2) . ?
O3 C8 1.262(2) . ?
O4 C14 1.267(2) . ?
O5 C15 1.266(2) . ?
O6 C21 1.270(2) . ?
O7 C22 1.234(4) . ?
O7 C22* 1.245(4) . ?
O8 C26 1.251(3) . ?
O8 C26* 1.254(4) . ?
N1 C22 1.316(4) . ?
N1 C24 1.465(5) . ?
N1 C25 1.466(5) . ?
N1* C22* 1.322(4) . ?
N1* C25* 1.464(5) . ?
N1* C24* 1.469(4) . ?
N2 C26 1.321(3) . ?
N2 C29 1.462(3) . ?
N2 C28 1.465(4) . ?
N2* C26* 1.316(5) . ?
N2* C29* 1.461(5) . ?
N2* C28* 1.463(5) . ?
C1 C2 1.391(3) . ?
C1 C3 1.550(3) 2_675 ?
C2 C3 1.409(2) . ?
C2 C4 1.537(3) . ?
C4 C6 1.518(3) . ?
C4 C5 1.544(3) . ?
C4 C7 1.547(3) . ?
C5 H5A 0.9800 . ?
C5 H5B 0.9800 . ?
C5 H5C 0.9800 . ?
C6 H6A 0.9800 . ?
C6 H6B 0.9800 . ?
C6 H6C 0.9800 . ?
C7 H7A 0.9800 . ?
C7 H7B 0.9800 . ?
C7 H7C 0.9800 . ?
C8 C9 1.403(3) . ?
C8 C14 1.553(2) 2_665 ?
C9 C14 1.407(3) . ?
C9 C10 1.545(2) . ?
C10 C11 1.532(3) . ?
C10 C12 1.544(3) . ?
C10 C13 1.547(3) . ?
C11 H11A 0.9800 . ?
C11 H11B 0.9800 . ?
C11 H11C 0.9800 . ?
C12 H12A 0.9800 . ?
C12 H12B 0.9800 . ?
C12 H12C 0.9800 . ?
C13 H13A 0.9800 . ?
C13 H13B 0.9800 . ?
C13 H13C 0.9800 . ?
C15 C16 1.405(3) . ?
C15 C21 1.546(3) 2_666 ?
C16 C21 1.401(2) . ?
C16 C17 1.540(3) . ?
C17 C20 1.526(3) . ?
C17 C19* 1.529(5) . ?
C17 C18* 1.529(5) . ?
C17 C20* 1.535(5) . ?
C17 C19 1.539(3) . ?
C17 C18 1.543(3) . ?
C18 H18A 0.9800 . ?
C18 H18B 0.9800 . ?
C18 H18C 0.9800 . ?
C19 H19A 0.9800 . ?
C19 H19B 0.9800 . ?
C19 H19C 0.9800 . ?
C20 H20A 0.9800 . ?
C20 H20B 0.9800 . ?
C20 H20C 0.9800 . ?
C18* H18D 0.9800 . ?
C18* H18E 0.9800 . ?
C18* H18F 0.9800 . ?
C19* H19D 0.9800 . ?
C19* H19E 0.9800 . ?
C19* H19F 0.9800 . ?
C20* H20D 0.9800 . ?
C20* H20E 0.9800 . ?
C20* H20F 0.9800 . ?
C22 C23 1.517(5) . ?
C23 H23A 0.9800 . ?
C23 H23B 0.9800 . ?
C23 H23C 0.9800 . ?
C24 H24A 0.9800 . ?
C24 H24B 0.9800 . ?
C24 H24C 0.9800 . ?
C25 H25A 0.9800 . ?
C25 H25B 0.9800 . ?
C25 H25C 0.9800 . ?
C22* C23* 1.518(4) . ?
C23* H23D 0.9800 . ?
C23* H23E 0.9800 . ?
C23* H23F 0.9800 . ?
C24* H24D 0.9800 . ?
C24* H24E 0.9800 . ?
C24* H24F 0.9800 . ?
C25* H25D 0.9800 . ?
C25* H25E 0.9800 . ?
C25* H25F 0.9800 . ?
C26 C27 1.513(4) . ?
C27 H27A 0.9800 . ?
C27 H27B 0.9800 . ?
C27 H27C 0.9800 . ?
C28 H28A 0.9800 . ?
C28 H28B 0.9800 . ?
C28 H28C 0.9800 . ?
C29 H29A 0.9800 . ?
C29 H29B 0.9800 . ?
C29 H29C 0.9800 . ?
C26* C27* 1.516(5) . ?
C27* H27D 0.9800 . ?
C27* H27E 0.9800 . ?
C27* H27F 0.9800 . ?
C28* H28D 0.9800 . ?
C28* H28E 0.9800 . ?
C28* H28F 0.9800 . ?
C29* H29D 0.9800 . ?
C29* H29E 0.9800 . ?
C29* H29F 0.9800 . ?

loop_
_geom_torsion_atom_site_label_1
_geom_torsion_atom_site_label_2
_geom_torsion_atom_site_label_3
_geom_torsion_atom_site_label_4
_geom_torsion
_geom_torsion_site_symmetry_1
_geom_torsion_site_symmetry_2
_geom_torsion_site_symmetry_3
_geom_torsion_site_symmetry_4
_geom_torsion_publ_flag
Pr1 O1 C1 C2 156.77(15) . . . . ?
Pr1 O1 C1 C3 -23.0(2) . . . 2_675 ?
O1 C1 C2 C3 168.14(19) . . . . ?
C3 C1 C2 C3 -12.1(3) 2_675 . . . ?
O1 C1 C2 C4 -3.2(3) . . . . ?
C3 C1 C2 C4 176.58(18) 2_675 . . . ?
Pr1 O2 C3 C2 178.73(14) 2_675 . . . ?
Pr1 O2 C3 C1 -0.2(2) 2_675 . . 2_675 ?
C1 C2 C3 O2 -166.81(18) . . . . ?
C4 C2 C3 O2 4.4(3) . . . . ?
C1 C2 C3 C1 12.0(3) . . . 2_675 ?
C4 C2 C3 C1 -176.80(18) . . . 2_675 ?
C1 C2 C4 C6 81.2(2) . . . . ?
C3 C2 C4 C6 -89.3(2) . . . . ?
C1 C2 C4 C5 -156.0(2) . . . . ?
C3 C2 C4 C5 33.5(3) . . . . ?
C1 C2 C4 C7 -40.4(3) . . . . ?
C3 C2 C4 C7 149.1(2) . . . . ?
Pr1 O3 C8 C9 177.09(14) . . . . ?
Pr1 O3 C8 C14 -2.1(2) . . . 2_665 ?
O3 C8 C9 C14 171.45(19) . . . . ?
C14 C8 C9 C14 -9.4(3) 2_665 . . . ?
O3 C8 C9 C10 -3.5(3) . . . . ?
C14 C8 C9 C10 175.71(17) 2_665 . . . ?
C8 C9 C10 C11 107.1(2) . . . . ?
C14 C9 C10 C11 -67.5(2) . . . . ?
C8 C9 C10 C12 -13.7(3) . . . . ?
C14 C9 C10 C12 171.59(18) . . . . ?
C8 C9 C10 C13 -133.0(2) . . . . ?
C14 C9 C10 C13 52.4(2) . . . . ?
Pr1 O4 C14 C9 -166.24(15) 2_665 . . . ?
Pr1 O4 C14 C8 14.7(2) 2_665 . . 2_665 ?
C8 C9 C14 O4 -169.52(19) . . . . ?
C10 C9 C14 O4 5.7(3) . . . . ?
C8 C9 C14 C8 9.5(3) . . . 2_665 ?
C10 C9 C14 C8 -175.34(17) . . . 2_665 ?
Pr1 O5 C15 C16 -158.01(15) . . . . ?
Pr1 O5 C15 C21 21.7(2) . . . 2_666 ?
O5 C15 C16 C21 -172.33(18) . . . . ?
C21 C15 C16 C21 8.0(3) 2_666 . . . ?
O5 C15 C16 C17 5.0(3) . . . . ?
C21 C15 C16 C17 -174.61(17) 2_666 . . . ?
C21 C16 C17 C20 -3.9(3) . . . . ?
C15 C16 C17 C20 179.0(2) . . . . ?
C21 C16 C17 C19* 69.0(11) . . . . ?
C15 C16 C17 C19* -108.0(11) . . . . ?
C21 C16 C17 C18* -158.5(13) . . . . ?
C15 C16 C17 C18* 24.4(13) . . . . ?
C21 C16 C17 C20* -46.2(8) . . . . ?
C15 C16 C17 C20* 136.7(8) . . . . ?
C21 C16 C17 C19 116.3(2) . . . . ?
C15 C16 C17 C19 -60.8(3) . . . . ?
C21 C16 C17 C18 -122.5(3) . . . . ?
C15 C16 C17 C18 60.4(3) . . . . ?
Pr1 O6 C21 C16 -171.85(15) 2_666 . . . ?
Pr1 O6 C21 C15 8.1(2) 2_666 . . 2_666 ?
C15 C16 C21 O6 172.08(19) . . . . ?
C17 C16 C21 O6 -5.1(3) . . . . ?
C15 C16 C21 C15 -7.8(3) . . . 2_666 ?
C17 C16 C21 C15 174.98(18) . . . 2_666 ?
Pr1 O7 C22 N1 120.7(7) . . . . ?
Pr1 O7 C22 C23 -65.1(11) . . . . ?
C24 N1 C22 O7 -0.1(10) . . . . ?
C25 N1 C22 O7 175.8(7) . . . . ?
C24 N1 C22 C23 -174.4(9) . . . . ?
C25 N1 C22 C23 1.5(10) . . . . ?
Pr1 O7 C22* N1* -137.4(4) . . . . ?
Pr1 O7 C22* C23* 41.8(8) . . . . ?
C25* N1* C22* O7 -178.9(7) . . . . ?
C24* N1* C22* O7 2.5(8) . . . . ?
C25* N1* C22* C23* 1.8(10) . . . . ?
C24* N1* C22* C23* -176.8(6) . . . . ?
Pr1 O8 C26 N2 -177.33(19) . . . . ?
Pr1 O8 C26 C27 0.6(7) . . . . ?
C29 N2 C26 O8 176.9(5) . . . . ?
C28 N2 C26 O8 -0.5(6) . . . . ?
C29 N2 C26 C27 -1.1(8) . . . . ?
C28 N2 C26 C27 -178.4(7) . . . . ?
C29* N2* C26* O8 174.5(14) . . . . ?
C28* N2* C26* O8 -5.0(16) . . . . ?
C29* N2* C26* C27* -2(2) . . . . ?
C28* N2* C26* C27* 178.3(17) . . . . ?
